data_7015968
loop_
_publ_author_name
'Liu, Nazhen'
'Li, Xiaoyan'
'Xu, Xiaofeng'
'Wang, Zhiping'
'Sun, Hongjian'

_publ_section_title
;
 Synthesis, structure and DFT study of dinuclear iron, cobalt and
 nickel complexes with cyclopentadienyl-metal moieties.
;
_journal_issue 26
_journal_name_full 'Dalton transactions (Cambridge, England : 2003)'
_journal_page_first 6886
_journal_page_last 6892
_journal_paper_doi 10.1039/c0dt01386b
_journal_volume 40
_journal_year 2011
_chemical_formula_sum 'C40 H46 Co Ni P4'
_chemical_formula_weight 768.29
_chemical_name_systematic
;
?
;
_space_group_IT_number 2
_symmetry_cell_setting triclinic
_symmetry_space_group_name_Hall '-P 1'
_symmetry_space_group_name_H-M 'P -1'
_atom_sites_solution_hydrogens geom
_atom_sites_solution_primary direct
_atom_sites_solution_secondary difmap
_audit_creation_method SHELXL-97
_cell_angle_alpha 69.582(2)
_cell_angle_beta 87.254(2)
_cell_angle_gamma 86.414(2)
_cell_formula_units_Z 4
_cell_length_a 10.5071(14)
_cell_length_b 19.009(3)
_cell_length_c 20.070(3)
_cell_measurement_reflns_used 4937
_cell_measurement_temperature 298(2)
_cell_measurement_theta_max 24.64
_cell_measurement_theta_min 2.30
_cell_volume 3747.9(10)
_computing_cell_refinement 'Bruker SMART'
_computing_data_collection 'Bruker SMART'
_computing_data_reduction 'Bruker SAINT'
_computing_molecular_graphics 'Bruker SHELXTL'
_computing_publication_material 'Bruker SHELXTL'
_computing_structure_refinement 'SHELXL-97 (Sheldrick, 1997)'
_computing_structure_solution 'SHELXS-97 (Sheldrick, 1990)'
_diffrn_ambient_temperature 298(2)
_diffrn_measured_fraction_theta_full 0.986
_diffrn_measured_fraction_theta_max 0.986
_diffrn_measurement_device_type 'CCD area detector'
_diffrn_measurement_method 'phi and omega scans'
_diffrn_radiation_monochromator graphite
_diffrn_radiation_source 'fine-focus sealed tube'
_diffrn_radiation_type MoK\a
_diffrn_radiation_wavelength 0.71073
_diffrn_reflns_av_R_equivalents 0.0233
_diffrn_reflns_av_sigmaI/netI 0.0553
_diffrn_reflns_limit_h_max 12
_diffrn_reflns_limit_h_min -11
_diffrn_reflns_limit_k_max 22
_diffrn_reflns_limit_k_min -14
_diffrn_reflns_limit_l_max 23
_diffrn_reflns_limit_l_min -21
_diffrn_reflns_number 18803
_diffrn_reflns_theta_full 25.12
_diffrn_reflns_theta_max 25.12
_diffrn_reflns_theta_min 1.08
_exptl_absorpt_coefficient_mu 1.143
_exptl_absorpt_correction_T_max 0.7632
_exptl_absorpt_correction_T_min 0.7112
_exptl_absorpt_correction_type multi-scan
_exptl_crystal_colour brown
_exptl_crystal_density_diffrn 1.362
_exptl_crystal_density_meas 0
_exptl_crystal_density_method 'not measured'
_exptl_crystal_description block
_exptl_crystal_F_000 1604
_exptl_crystal_size_max 0.32
_exptl_crystal_size_mid 0.26
_exptl_crystal_size_min 0.25
_refine_diff_density_max 0.506
_refine_diff_density_min -0.433
_refine_diff_density_rms 0.107
_refine_ls_extinction_method none
_refine_ls_goodness_of_fit_ref 1.041
_refine_ls_hydrogen_treatment constr
_refine_ls_matrix_type full
_refine_ls_number_parameters 841
_refine_ls_number_reflns 13215
_refine_ls_number_restraints 0
_refine_ls_restrained_S_all 1.041
_refine_ls_R_factor_all 0.0730
_refine_ls_R_factor_gt 0.0449
_refine_ls_shift/su_max 0.001
_refine_ls_shift/su_mean 0.000
_refine_ls_structure_factor_coef Fsqd
_refine_ls_weighting_details 'calc w=1/[\s^2^(Fo^2^)+(0.0762P)^2^+0.0000P] where P=(Fo^2^+2Fc^2^)/3'
_refine_ls_weighting_scheme calc
_refine_ls_wR_factor_gt 0.1156
_refine_ls_wR_factor_ref 0.1405
_reflns_number_gt 9351
_reflns_number_total 13215
_reflns_threshold_expression >2sigma(I)
_cod_data_source_file c0dt01386b.txt
_cod_data_source_block 5
_cod_depositor_comments
;
The following automatic conversions were performed:

'_symmetry_cell_setting' value 'Triclinic' changed to 'triclinic'
according to /home/saulius/struct/CIF-dictionaries/cif_core.dic
dictionary named 'cif_core.dic' version 2.4.1 from 2010-06-29.

Automatic conversion script
Id: cif_fix_values 1715 2011-07-08 13:25:40Z adriana 
;
_cod_original_cell_volume 3747.9(9)
_cod_original_sg_symbol_H-M P-1
_cod_database_code 7015968

loop_
_symmetry_equiv_pos_as_xyz
'x, y, z'
'-x, -y, -z'

loop_
_atom_site_label
_atom_site_type_symbol
_atom_site_fract_x
_atom_site_fract_y
_atom_site_fract_z
_atom_site_U_iso_or_equiv
_atom_site_adp_type
_atom_site_occupancy
_atom_site_symmetry_multiplicity
_atom_site_calc_flag
_atom_site_refinement_flags
_atom_site_disorder_assembly
_atom_site_disorder_group
C1 C 0.6461(4) 1.0006(2) 0.0731(2) 0.0539(12) Uani 1 1 d . . .
H1 H 0.5681 1.0331 0.0633 0.065 Uiso 1 1 calc R . .
C2 C 0.7290(4) 0.9896(2) 0.1294(2) 0.0439(10) Uani 1 1 d . . .
H2 H 0.7185 1.0138 0.1653 0.053 Uiso 1 1 calc R . .
C3 C 0.8322(4) 0.9397(2) 0.1245(2) 0.0375(9) Uani 1 1 d . . .
C4 C 0.8099(4) 0.9196(3) 0.0643(2) 0.0451(10) Uani 1 1 d . . .
H4 H 0.8654 0.8859 0.0469 0.054 Uiso 1 1 calc R . .
C5 C 0.6957(5) 0.9566(3) 0.0332(2) 0.0563(12) Uani 1 1 d . . .
H5 H 0.6582 0.9532 -0.0093 0.068 Uiso 1 1 calc R . .
C6 C 0.5926(5) 0.7810(3) 0.1488(3) 0.0620(14) Uani 1 1 d . . .
H6 H 0.6003 0.7572 0.1125 0.074 Uiso 1 1 calc R . .
C7 C 0.4907(5) 0.8280(3) 0.1579(3) 0.0653(15) Uani 1 1 d . . .
H7 H 0.4150 0.8430 0.1286 0.078 Uiso 1 1 calc R . .
C8 C 0.5127(4) 0.8492(3) 0.2162(2) 0.0518(12) Uani 1 1 d . . .
H8 H 0.4551 0.8812 0.2345 0.062 Uiso 1 1 calc R . .
C9 C 0.6335(4) 0.8167(2) 0.2444(2) 0.0406(10) Uani 1 1 d . . .
C10 C 0.6833(5) 0.7739(2) 0.2014(2) 0.0490(11) Uani 1 1 d . . .
H10 H 0.7638 0.7436 0.2085 0.059 Uiso 1 1 calc R . .
C11 C 1.0541(4) 0.8481(2) 0.1421(2) 0.0395(10) Uani 1 1 d . . .
C12 C 1.1251(4) 0.8798(3) 0.0802(2) 0.0528(12) Uani 1 1 d . . .
H12 H 1.1286 0.9318 0.0604 0.063 Uiso 1 1 calc R . .
C13 C 1.1911(5) 0.8348(3) 0.0476(3) 0.0615(13) Uani 1 1 d . . .
H13 H 1.2378 0.8570 0.0056 0.074 Uiso 1 1 calc R . .
C14 C 1.1888(5) 0.7583(3) 0.0760(3) 0.0650(14) Uani 1 1 d . . .
H14 H 1.2336 0.7285 0.0538 0.078 Uiso 1 1 calc R . .
C15 C 1.1198(5) 0.7262(3) 0.1375(3) 0.0660(14) Uani 1 1 d . . .
H15 H 1.1194 0.6741 0.1579 0.079 Uiso 1 1 calc R . .
C16 C 1.0505(4) 0.7706(2) 0.1697(2) 0.0504(11) Uani 1 1 d . . .
H16 H 1.0010 0.7480 0.2104 0.060 Uiso 1 1 calc R . .
C17 C 1.0611(4) 0.9868(2) 0.1613(2) 0.0388(9) Uani 1 1 d . . .
C18 C 1.1812(5) 0.9775(3) 0.1898(3) 0.0649(14) Uani 1 1 d . . .
H18 H 1.2088 0.9306 0.2207 0.078 Uiso 1 1 calc R . .
C19 C 1.2608(5) 1.0371(4) 0.1727(3) 0.0760(17) Uani 1 1 d . . .
H19 H 1.3410 1.0299 0.1924 0.091 Uiso 1 1 calc R . .
C20 C 1.2223(6) 1.1062(3) 0.1274(3) 0.0751(17) Uani 1 1 d . . .
H20 H 1.2756 1.1462 0.1163 0.090 Uiso 1 1 calc R . .
C21 C 1.1022(5) 1.1165(3) 0.0979(3) 0.0606(13) Uani 1 1 d . . .
H21 H 1.0747 1.1635 0.0669 0.073 Uiso 1 1 calc R . .
C22 C 1.0244(4) 1.0566(2) 0.1150(2) 0.0495(11) Uani 1 1 d . . .
H22 H 0.9449 1.0637 0.0945 0.059 Uiso 1 1 calc R . .
C23 C 0.6737(4) 0.7304(2) 0.3860(2) 0.0455(10) Uani 1 1 d . . .
C24 C 0.5874(5) 0.6847(3) 0.3742(3) 0.0672(15) Uani 1 1 d . . .
H24 H 0.5519 0.6978 0.3297 0.081 Uiso 1 1 calc R . .
C25 C 0.5532(7) 0.6196(3) 0.4279(3) 0.0868(19) Uani 1 1 d . . .
H25 H 0.4945 0.5895 0.4189 0.104 Uiso 1 1 calc R . .
C26 C 0.6030(6) 0.5989(3) 0.4928(3) 0.0741(16) Uani 1 1 d . . .
H26 H 0.5776 0.5555 0.5287 0.089 Uiso 1 1 calc R . .
C27 C 0.6920(5) 0.6425(3) 0.5059(3) 0.0655(14) Uani 1 1 d . . .
H27 H 0.7277 0.6283 0.5505 0.079 Uiso 1 1 calc R . .
C28 C 0.7281(5) 0.7077(3) 0.4521(2) 0.0569(12) Uani 1 1 d . . .
H28 H 0.7895 0.7365 0.4606 0.068 Uiso 1 1 calc R . .
C29 C 0.6033(4) 0.8846(2) 0.3484(2) 0.0455(10) Uani 1 1 d . . .
C30 C 0.5306(6) 0.8633(3) 0.4094(3) 0.092(2) Uani 1 1 d . . .
H30 H 0.5294 0.8127 0.4375 0.110 Uiso 1 1 calc R . .
C31 C 0.4585(8) 0.9158(4) 0.4300(4) 0.135(4) Uani 1 1 d . . .
H31 H 0.4141 0.9000 0.4734 0.162 Uiso 1 1 calc R . .
C32 C 0.4499(6) 0.9890(4) 0.3896(4) 0.0880(19) Uani 1 1 d . . .
H32 H 0.3989 1.0233 0.4038 0.106 Uiso 1 1 calc R . .
C33 C 0.5163(6) 1.0105(3) 0.3289(3) 0.0758(16) Uani 1 1 d . . .
H33 H 0.5103 1.0605 0.2991 0.091 Uiso 1 1 calc R . .
C34 C 0.5950(6) 0.9592(3) 0.3095(3) 0.0721(16) Uani 1 1 d . . .
H34 H 0.6444 0.9767 0.2679 0.087 Uiso 1 1 calc R . .
C35 C 0.9116(6) 1.0320(3) 0.3106(3) 0.0842(19) Uani 1 1 d . . .
H35A H 0.8239 1.0387 0.2972 0.126 Uiso 1 1 calc R . .
H35B H 0.9653 1.0514 0.2688 0.126 Uiso 1 1 calc R . .
H35C H 0.9243 1.0585 0.3424 0.126 Uiso 1 1 calc R . .
C36 C 0.8753(6) 0.9176(4) 0.4419(3) 0.0867(19) Uani 1 1 d . . .
H36A H 0.9032 0.9541 0.4605 0.130 Uiso 1 1 calc R . .
H36B H 0.8980 0.8680 0.4739 0.130 Uiso 1 1 calc R . .
H36C H 0.7844 0.9233 0.4372 0.130 Uiso 1 1 calc R . .
C37 C 1.1170(6) 0.9408(4) 0.3785(4) 0.096(2) Uani 1 1 d . . .
H37A H 1.1162 0.9753 0.4039 0.143 Uiso 1 1 calc R . .
H37B H 1.1689 0.9593 0.3359 0.143 Uiso 1 1 calc R . .
H37C H 1.1513 0.8925 0.4080 0.143 Uiso 1 1 calc R . .
C38 C 1.0759(6) 0.7331(3) 0.4496(3) 0.090(2) Uani 1 1 d . . .
H38A H 1.1387 0.6923 0.4651 0.134 Uiso 1 1 calc R . .
H38B H 0.9976 0.7188 0.4763 0.134 Uiso 1 1 calc R . .
H38C H 1.1057 0.7764 0.4570 0.134 Uiso 1 1 calc R . .
C39 C 1.2175(5) 0.7620(3) 0.3228(3) 0.0815(18) Uani 1 1 d . . .
H39A H 1.2641 0.7161 0.3485 0.122 Uiso 1 1 calc R . .
H39B H 1.2533 0.8033 0.3311 0.122 Uiso 1 1 calc R . .
H39C H 1.2228 0.7697 0.2729 0.122 Uiso 1 1 calc R . .
C40 C 1.0181(5) 0.6604(3) 0.3575(3) 0.0785(17) Uani 1 1 d . . .
H40A H 1.0391 0.6558 0.3121 0.118 Uiso 1 1 calc R . .
H40B H 0.9296 0.6509 0.3692 0.118 Uiso 1 1 calc R . .
H40C H 1.0698 0.6247 0.3932 0.118 Uiso 1 1 calc R . .
C41 C 0.6143(4) 0.5795(2) 0.8346(2) 0.0365(9) Uani 1 1 d . . .
C42 C 0.5763(5) 0.5121(2) 0.8893(2) 0.0488(11) Uani 1 1 d . . .
H42 H 0.4954 0.5051 0.9167 0.059 Uiso 1 1 calc R . .
C43 C 0.6819(5) 0.4586(3) 0.8995(3) 0.0612(14) Uani 1 1 d . . .
H43 H 0.6848 0.4076 0.9346 0.073 Uiso 1 1 calc R . .
C44 C 0.7795(5) 0.4906(3) 0.8522(3) 0.0610(14) Uani 1 1 d . . .
H44 H 0.8629 0.4662 0.8481 0.073 Uiso 1 1 calc R . .
C45 C 0.7392(4) 0.5650(2) 0.8115(2) 0.0456(11) Uani 1 1 d . . .
H45 H 0.7901 0.6010 0.7744 0.055 Uiso 1 1 calc R . .
C46 C 0.4449(4) 0.4906(2) 0.7453(2) 0.0381(9) Uani 1 1 d . . .
C47 C 0.5418(4) 0.5232(2) 0.6941(2) 0.0462(11) Uani 1 1 d . . .
H47 H 0.5383 0.5748 0.6599 0.055 Uiso 1 1 calc R . .
C48 C 0.6432(5) 0.4686(3) 0.6988(3) 0.0580(13) Uani 1 1 d . . .
H48 H 0.7215 0.4760 0.6690 0.070 Uiso 1 1 calc R . .
C49 C 0.6101(5) 0.4020(3) 0.7526(3) 0.0599(13) Uani 1 1 d . . .
H49 H 0.6623 0.3549 0.7677 0.072 Uiso 1 1 calc R . .
C50 C 0.4882(4) 0.4139(2) 0.7821(3) 0.0498(11) Uani 1 1 d . . .
H50 H 0.4414 0.3764 0.8201 0.060 Uiso 1 1 calc R . .
C51 C 0.2350(4) 0.4692(2) 0.8419(2) 0.0456(11) Uani 1 1 d . . .
C52 C 0.2316(4) 0.4816(3) 0.9056(2) 0.0525(12) Uani 1 1 d . . .
H52 H 0.2619 0.5258 0.9074 0.063 Uiso 1 1 calc R . .
C53 C 0.1834(5) 0.4288(3) 0.9672(3) 0.0748(16) Uani 1 1 d . . .
H53 H 0.1808 0.4378 1.0100 0.090 Uiso 1 1 calc R . .
C54 C 0.1402(5) 0.3642(3) 0.9647(3) 0.0803(18) Uani 1 1 d . . .
H54 H 0.1058 0.3294 1.0056 0.096 Uiso 1 1 calc R . .
C55 C 0.1465(5) 0.3494(3) 0.9027(3) 0.0762(17) Uani 1 1 d . . .
H55 H 0.1220 0.3034 0.9023 0.091 Uiso 1 1 calc R . .
C56 C 0.1893(4) 0.4029(3) 0.8406(3) 0.0588(13) Uani 1 1 d . . .
H56 H 0.1874 0.3944 0.7978 0.071 Uiso 1 1 calc R . .
C57 C 0.1967(4) 0.5338(2) 0.6945(2) 0.0426(10) Uani 1 1 d . . .
C58 C 0.2374(5) 0.5152(3) 0.6364(3) 0.0602(13) Uani 1 1 d . . .
H58 H 0.3228 0.5011 0.6318 0.072 Uiso 1 1 calc R . .
C59 C 0.1516(6) 0.5172(3) 0.5836(3) 0.0746(16) Uani 1 1 d . . .
H59 H 0.1812 0.5047 0.5445 0.090 Uiso 1 1 calc R . .
C60 C 0.0277(6) 0.5368(3) 0.5894(3) 0.0746(16) Uani 1 1 d . . .
H60 H -0.0285 0.5384 0.5545 0.090 Uiso 1 1 calc R . .
C61 C -0.0143(5) 0.5543(4) 0.6467(3) 0.0814(18) Uani 1 1 d . . .
H61 H -0.1002 0.5677 0.6508 0.098 Uiso 1 1 calc R . .
C62 C 0.0667(5) 0.5527(3) 0.6992(3) 0.0687(15) Uani 1 1 d . . .
H62 H 0.0345 0.5644 0.7382 0.082 Uiso 1 1 calc R . .
C63 C 0.6287(4) 0.7257(2) 0.7360(2) 0.0354(9) Uani 1 1 d . . .
C64 C 0.6381(5) 0.7284(3) 0.6668(2) 0.0597(13) Uani 1 1 d . . .
H64 H 0.5875 0.6985 0.6520 0.072 Uiso 1 1 calc R . .
C65 C 0.7220(5) 0.7751(3) 0.6187(3) 0.0762(17) Uani 1 1 d . . .
H65 H 0.7316 0.7736 0.5729 0.091 Uiso 1 1 calc R . .
C66 C 0.7899(5) 0.8225(3) 0.6373(3) 0.0643(14) Uani 1 1 d . . .
H66 H 0.8413 0.8563 0.6038 0.077 Uiso 1 1 calc R . .
C67 C 0.7828(5) 0.8207(3) 0.7052(3) 0.0685(15) Uani 1 1 d . . .
H67 H 0.8318 0.8523 0.7187 0.082 Uiso 1 1 calc R . .
C68 C 0.7033(4) 0.7724(3) 0.7548(3) 0.0521(12) Uani 1 1 d . . .
H68 H 0.7002 0.7715 0.8015 0.063 Uiso 1 1 calc R . .
C69 C 0.5079(4) 0.7056(2) 0.8679(2) 0.0380(9) Uani 1 1 d . . .
C70 C 0.4551(4) 0.7779(2) 0.8521(2) 0.0482(11) Uani 1 1 d . . .
H70 H 0.4250 0.8034 0.8067 0.058 Uiso 1 1 calc R . .
C71 C 0.4460(5) 0.8129(3) 0.9016(3) 0.0612(13) Uani 1 1 d . . .
H71 H 0.4117 0.8619 0.8895 0.073 Uiso 1 1 calc R . .
C72 C 0.4880(5) 0.7749(3) 0.9696(3) 0.0646(14) Uani 1 1 d . . .
H72 H 0.4818 0.7983 1.0034 0.078 Uiso 1 1 calc R . .
C73 C 0.5385(5) 0.7033(3) 0.9871(3) 0.0634(14) Uani 1 1 d . . .
H73 H 0.5658 0.6776 1.0331 0.076 Uiso 1 1 calc R . .
C74 C 0.5494(4) 0.6687(3) 0.9370(2) 0.0496(11) Uani 1 1 d . . .
H74 H 0.5850 0.6200 0.9494 0.060 Uiso 1 1 calc R . .
C75 C 0.3467(5) 0.7149(3) 0.5757(2) 0.0652(14) Uani 1 1 d . . .
H75A H 0.3203 0.7557 0.5341 0.098 Uiso 1 1 calc R . .
H75B H 0.3142 0.6691 0.5751 0.098 Uiso 1 1 calc R . .
H75C H 0.4382 0.7103 0.5764 0.098 Uiso 1 1 calc R . .
C76 C 0.3363(6) 0.8294(3) 0.6349(3) 0.0704(15) Uani 1 1 d . . .
H76A H 0.3037 0.8610 0.5898 0.106 Uiso 1 1 calc R . .
H76B H 0.4278 0.8289 0.6328 0.106 Uiso 1 1 calc R . .
H76C H 0.3045 0.8485 0.6713 0.106 Uiso 1 1 calc R . .
C77 C 0.1182(5) 0.7545(3) 0.6297(3) 0.0767(17) Uani 1 1 d . . .
H77A H 0.0707 0.7708 0.6642 0.115 Uiso 1 1 calc R . .
H77B H 0.0825 0.7101 0.6274 0.115 Uiso 1 1 calc R . .
H77C H 0.1141 0.7935 0.5839 0.115 Uiso 1 1 calc R . .
C78 C 0.1285(5) 0.7860(3) 0.8065(3) 0.0690(15) Uani 1 1 d . . .
H78A H 0.0544 0.7918 0.8344 0.103 Uiso 1 1 calc R . .
H78B H 0.1095 0.8068 0.7569 0.103 Uiso 1 1 calc R . .
H78C H 0.1973 0.8118 0.8159 0.103 Uiso 1 1 calc R . .
C79 C 0.1933(4) 0.6643(3) 0.9257(2) 0.0586(13) Uani 1 1 d . . .
H79A H 0.2745 0.6800 0.9337 0.088 Uiso 1 1 calc R . .
H79B H 0.1885 0.6111 0.9501 0.088 Uiso 1 1 calc R . .
H79C H 0.1265 0.6904 0.9435 0.088 Uiso 1 1 calc R . .
C80 C 0.0164(4) 0.6498(3) 0.8334(3) 0.0650(14) Uani 1 1 d . . .
H80A H 0.0222 0.5959 0.8527 0.097 Uiso 1 1 calc R . .
H80B H -0.0161 0.6659 0.7863 0.097 Uiso 1 1 calc R . .
H80C H -0.0400 0.6686 0.8630 0.097 Uiso 1 1 calc R . .
Co1 Co 0.65925(5) 0.88667(3) 0.13869(3) 0.04049(15) Uani 1 1 d . . .
Co2 Co 0.61569(5) 0.48944(3) 0.79566(3) 0.04145(16) Uani 1 1 d . . .
Ni1 Ni 0.91683(5) 0.85205(3) 0.30212(3) 0.03534(14) Uani 1 1 d . . .
Ni2 Ni 0.32224(4) 0.65443(3) 0.76256(3) 0.03248(14) Uani 1 1 d . . .
P1 P 0.96058(10) 0.90365(6) 0.18896(5) 0.0343(2) Uani 1 1 d . . .
P2 P 0.71877(10) 0.82175(6) 0.31935(6) 0.0379(3) Uani 1 1 d . . .
P3 P 1.04797(12) 0.75563(7) 0.35368(7) 0.0519(3) Uani 1 1 d . . .
P4 P 0.95210(13) 0.93177(7) 0.35494(6) 0.0523(3) Uani 1 1 d . . .
P5 P 0.50941(9) 0.66408(5) 0.79737(5) 0.0316(2) Uani 1 1 d . . .
P6 P 0.30197(10) 0.54225(6) 0.76206(6) 0.0364(2) Uani 1 1 d . . .
P7 P 0.17502(10) 0.68597(7) 0.83006(6) 0.0426(3) Uani 1 1 d . . .
P8 P 0.28437(11) 0.73335(6) 0.65565(6) 0.0444(3) Uani 1 1 d . . .

loop_
_atom_site_aniso_label
_atom_site_aniso_U_11
_atom_site_aniso_U_22
_atom_site_aniso_U_33
_atom_site_aniso_U_23
_atom_site_aniso_U_13
_atom_site_aniso_U_12
C1 0.048(3) 0.045(3) 0.058(3) -0.004(2) -0.008(2) 0.000(2)
C2 0.045(2) 0.038(2) 0.047(3) -0.0118(19) -0.004(2) -0.0027(19)
C3 0.045(2) 0.035(2) 0.030(2) -0.0069(17) -0.0009(18) -0.0093(18)
C4 0.044(2) 0.060(3) 0.028(2) -0.011(2) -0.0002(19) -0.004(2)
C5 0.067(3) 0.063(3) 0.032(2) -0.005(2) -0.008(2) -0.010(3)
C6 0.083(4) 0.051(3) 0.057(3) -0.020(2) -0.020(3) -0.017(3)
C7 0.056(3) 0.077(4) 0.061(3) -0.016(3) -0.018(3) -0.026(3)
C8 0.035(2) 0.068(3) 0.050(3) -0.015(2) -0.002(2) -0.013(2)
C9 0.040(2) 0.043(2) 0.035(2) -0.0068(18) 0.0004(18) -0.0121(19)
C10 0.064(3) 0.038(2) 0.047(3) -0.014(2) -0.006(2) -0.010(2)
C11 0.038(2) 0.043(2) 0.038(2) -0.0154(19) -0.0032(19) 0.0012(19)
C12 0.049(3) 0.053(3) 0.053(3) -0.017(2) 0.007(2) 0.006(2)
C13 0.051(3) 0.081(4) 0.052(3) -0.026(3) 0.004(2) 0.011(3)
C14 0.054(3) 0.082(4) 0.076(4) -0.051(3) -0.003(3) 0.012(3)
C15 0.071(4) 0.053(3) 0.084(4) -0.037(3) -0.009(3) 0.006(3)
C16 0.052(3) 0.049(3) 0.053(3) -0.021(2) -0.001(2) -0.003(2)
C17 0.036(2) 0.047(2) 0.037(2) -0.0199(19) 0.0073(18) -0.0084(19)
C18 0.058(3) 0.071(3) 0.062(3) -0.016(3) -0.004(3) -0.017(3)
C19 0.051(3) 0.094(5) 0.089(4) -0.034(4) -0.008(3) -0.031(3)
C20 0.083(4) 0.079(4) 0.081(4) -0.047(3) 0.030(3) -0.050(3)
C21 0.077(4) 0.049(3) 0.060(3) -0.024(2) 0.020(3) -0.017(3)
C22 0.053(3) 0.042(3) 0.052(3) -0.015(2) 0.010(2) -0.011(2)
C23 0.051(3) 0.043(2) 0.041(3) -0.013(2) 0.007(2) -0.007(2)
C24 0.082(4) 0.061(3) 0.052(3) -0.006(3) -0.002(3) -0.030(3)
C25 0.119(5) 0.063(4) 0.075(4) -0.015(3) 0.013(4) -0.041(4)
C26 0.096(4) 0.052(3) 0.061(4) -0.004(3) 0.018(3) -0.015(3)
C27 0.076(4) 0.064(3) 0.042(3) -0.003(2) 0.003(3) 0.004(3)
C28 0.058(3) 0.059(3) 0.045(3) -0.006(2) -0.002(2) -0.009(2)
C29 0.039(2) 0.052(3) 0.046(3) -0.018(2) 0.001(2) -0.005(2)
C30 0.086(4) 0.074(4) 0.088(4) -0.003(3) 0.050(4) 0.013(3)
C31 0.150(7) 0.106(6) 0.119(6) -0.018(5) 0.091(6) 0.024(5)
C32 0.084(4) 0.076(4) 0.104(5) -0.039(4) 0.024(4) 0.015(3)
C33 0.093(4) 0.059(3) 0.076(4) -0.027(3) 0.006(3) 0.002(3)
C34 0.095(4) 0.056(3) 0.063(3) -0.020(3) 0.028(3) -0.010(3)
C35 0.125(5) 0.053(3) 0.082(4) -0.033(3) 0.017(4) -0.018(3)
C36 0.106(5) 0.113(5) 0.058(4) -0.046(3) 0.020(3) -0.052(4)
C37 0.083(4) 0.120(5) 0.107(5) -0.063(4) -0.011(4) -0.037(4)
C38 0.104(5) 0.091(4) 0.055(3) 0.002(3) -0.032(3) 0.002(4)
C39 0.049(3) 0.087(4) 0.095(5) -0.015(3) -0.010(3) 0.002(3)
C40 0.086(4) 0.045(3) 0.093(4) -0.009(3) -0.012(3) 0.000(3)
C41 0.037(2) 0.035(2) 0.041(2) -0.0175(18) -0.0063(18) -0.0005(17)
C42 0.063(3) 0.042(2) 0.041(3) -0.012(2) -0.009(2) -0.003(2)
C43 0.076(4) 0.043(3) 0.062(3) -0.012(2) -0.033(3) 0.003(3)
C44 0.045(3) 0.056(3) 0.090(4) -0.033(3) -0.025(3) 0.007(2)
C45 0.031(2) 0.045(2) 0.065(3) -0.022(2) -0.010(2) -0.0027(19)
C46 0.034(2) 0.038(2) 0.048(3) -0.0213(19) -0.0034(19) -0.0042(18)
C47 0.048(3) 0.048(3) 0.046(3) -0.022(2) 0.001(2) -0.003(2)
C48 0.050(3) 0.074(3) 0.065(3) -0.043(3) 0.006(2) -0.002(3)
C49 0.058(3) 0.049(3) 0.084(4) -0.038(3) -0.011(3) 0.009(2)
C50 0.057(3) 0.033(2) 0.060(3) -0.016(2) -0.006(2) -0.006(2)
C51 0.040(2) 0.042(2) 0.053(3) -0.014(2) 0.005(2) -0.0085(19)
C52 0.053(3) 0.052(3) 0.049(3) -0.012(2) 0.003(2) -0.008(2)
C53 0.084(4) 0.074(4) 0.056(3) -0.013(3) 0.015(3) 0.000(3)
C54 0.072(4) 0.079(4) 0.072(4) -0.004(3) 0.021(3) -0.024(3)
C55 0.067(4) 0.065(4) 0.090(5) -0.013(3) 0.002(3) -0.033(3)
C56 0.057(3) 0.058(3) 0.059(3) -0.014(2) -0.004(2) -0.023(2)
C57 0.044(2) 0.042(2) 0.047(3) -0.020(2) -0.008(2) -0.0068(19)
C58 0.055(3) 0.077(3) 0.061(3) -0.040(3) -0.009(2) 0.000(3)
C59 0.086(4) 0.092(4) 0.061(4) -0.045(3) -0.020(3) 0.002(3)
C60 0.084(4) 0.075(4) 0.071(4) -0.028(3) -0.035(3) -0.006(3)
C61 0.052(3) 0.104(5) 0.096(5) -0.043(4) -0.025(3) 0.000(3)
C62 0.050(3) 0.096(4) 0.077(4) -0.051(3) -0.011(3) -0.001(3)
C63 0.035(2) 0.033(2) 0.037(2) -0.0116(17) 0.0055(18) -0.0025(17)
C64 0.070(3) 0.070(3) 0.046(3) -0.026(2) 0.010(2) -0.028(3)
C65 0.085(4) 0.094(4) 0.053(3) -0.027(3) 0.028(3) -0.038(3)
C66 0.049(3) 0.069(3) 0.067(4) -0.012(3) 0.016(3) -0.021(3)
C67 0.064(3) 0.065(3) 0.084(4) -0.032(3) 0.016(3) -0.032(3)
C68 0.050(3) 0.063(3) 0.051(3) -0.027(2) 0.004(2) -0.022(2)
C69 0.035(2) 0.043(2) 0.041(2) -0.0218(19) 0.0063(18) -0.0089(18)
C70 0.051(3) 0.050(3) 0.051(3) -0.026(2) -0.003(2) 0.000(2)
C71 0.061(3) 0.063(3) 0.074(4) -0.044(3) -0.003(3) 0.005(3)
C72 0.058(3) 0.093(4) 0.065(3) -0.054(3) 0.000(3) -0.003(3)
C73 0.064(3) 0.088(4) 0.047(3) -0.034(3) -0.009(2) 0.001(3)
C74 0.052(3) 0.058(3) 0.040(3) -0.019(2) -0.007(2) 0.002(2)
C75 0.091(4) 0.063(3) 0.041(3) -0.019(2) 0.006(3) 0.004(3)
C76 0.099(4) 0.044(3) 0.059(3) -0.008(2) 0.006(3) -0.002(3)
C77 0.066(4) 0.099(4) 0.051(3) -0.011(3) -0.014(3) 0.015(3)
C78 0.068(3) 0.060(3) 0.083(4) -0.033(3) 0.006(3) 0.015(3)
C79 0.050(3) 0.085(4) 0.046(3) -0.029(3) 0.006(2) -0.005(3)
C80 0.038(3) 0.099(4) 0.068(3) -0.041(3) 0.006(2) -0.009(3)
Co1 0.0414(3) 0.0420(3) 0.0376(3) -0.0121(3) -0.0046(3) -0.0056(3)
Co2 0.0389(3) 0.0370(3) 0.0509(4) -0.0180(3) -0.0052(3) -0.0005(2)
Ni1 0.0384(3) 0.0348(3) 0.0314(3) -0.0089(2) -0.0018(2) -0.0062(2)
Ni2 0.0313(3) 0.0357(3) 0.0319(3) -0.0135(2) 0.0003(2) -0.0028(2)
P1 0.0334(6) 0.0351(5) 0.0332(6) -0.0102(4) 0.0007(4) -0.0031(4)
P2 0.0402(6) 0.0393(6) 0.0326(6) -0.0097(5) 0.0019(5) -0.0081(5)
P3 0.0491(7) 0.0471(7) 0.0497(7) -0.0038(5) -0.0107(6) 0.0011(6)
P4 0.0665(8) 0.0539(7) 0.0423(7) -0.0215(6) 0.0030(6) -0.0197(6)
P5 0.0310(5) 0.0331(5) 0.0325(5) -0.0132(4) 0.0008(4) -0.0046(4)
P6 0.0357(6) 0.0386(6) 0.0378(6) -0.0164(5) -0.0004(5) -0.0066(5)
P7 0.0353(6) 0.0549(7) 0.0418(6) -0.0228(5) 0.0034(5) -0.0008(5)
P8 0.0498(7) 0.0446(6) 0.0356(6) -0.0106(5) -0.0020(5) 0.0016(5)

loop_
_atom_type_symbol
_atom_type_description
_atom_type_scat_dispersion_real
_atom_type_scat_dispersion_imag
_atom_type_scat_source
C C 0.0033 0.0016 'International Tables Vol C Tables 4.2.6.8 and 6.1.1.4'
H H 0.0000 0.0000 'International Tables Vol C Tables 4.2.6.8 and 6.1.1.4'
P P 0.1023 0.0942 'International Tables Vol C Tables 4.2.6.8 and 6.1.1.4'
Ni Ni 0.3393 1.1124 'International Tables Vol C Tables 4.2.6.8 and 6.1.1.4'
Co Co 0.3494 0.9721 'International Tables Vol C Tables 4.2.6.8 and 6.1.1.4'

loop_
_geom_angle_atom_site_label_1
_geom_angle_atom_site_label_2
_geom_angle_atom_site_label_3
_geom_angle
_geom_angle_site_symmetry_1
_geom_angle_site_symmetry_3
_geom_angle_publ_flag
C5 C1 C2 107.8(4) . . ?
C5 C1 Co1 70.3(3) . . ?
C2 C1 Co1 69.2(2) . . ?
C5 C1 H1 126.1 . . ?
C2 C1 H1 126.1 . . ?
Co1 C1 H1 126.1 . . ?
C1 C2 C3 109.0(4) . . ?
C1 C2 Co1 71.4(2) . . ?
C3 C2 Co1 70.7(2) . . ?
C1 C2 H2 125.5 . . ?
C3 C2 H2 125.5 . . ?
Co1 C2 H2 125.5 . . ?
C2 C3 C4 106.4(4) . . ?
C2 C3 P1 125.4(3) . . ?
C4 C3 P1 128.1(3) . . ?
C2 C3 Co1 69.5(2) . . ?
C4 C3 Co1 70.1(2) . . ?
P1 C3 Co1 121.50(19) . . ?
C5 C4 C3 108.8(4) . . ?
C5 C4 Co1 70.8(2) . . ?
C3 C4 Co1 70.2(2) . . ?
C5 C4 H4 125.6 . . ?
C3 C4 H4 125.6 . . ?
Co1 C4 H4 125.6 . . ?
C1 C5 C4 108.0(4) . . ?
C1 C5 Co1 70.6(3) . . ?
C4 C5 Co1 69.9(2) . . ?
C1 C5 H5 126.0 . . ?
C4 C5 H5 126.0 . . ?
Co1 C5 H5 126.0 . . ?
C7 C6 C10 107.8(4) . . ?
C7 C6 Co1 70.3(3) . . ?
C10 C6 Co1 69.0(2) . . ?
C7 C6 H6 126.1 . . ?
C10 C6 H6 126.1 . . ?
Co1 C6 H6 126.1 . . ?
C8 C7 C6 109.3(4) . . ?
C8 C7 Co1 70.8(3) . . ?
C6 C7 Co1 70.9(3) . . ?
C8 C7 H7 125.3 . . ?
C6 C7 H7 125.3 . . ?
Co1 C7 H7 125.3 . . ?
C7 C8 C9 108.5(5) . . ?
C7 C8 Co1 70.4(3) . . ?
C9 C8 Co1 69.5(2) . . ?
C7 C8 H8 125.7 . . ?
C9 C8 H8 125.7 . . ?
Co1 C8 H8 125.7 . . ?
C8 C9 C10 106.4(4) . . ?
C8 C9 P2 131.2(4) . . ?
C10 C9 P2 122.4(3) . . ?
C8 C9 Co1 70.7(2) . . ?
C10 C9 Co1 69.4(2) . . ?
P2 C9 Co1 125.1(2) . . ?
C6 C10 C9 107.9(4) . . ?
C6 C10 Co1 71.3(3) . . ?
C9 C10 Co1 70.2(2) . . ?
C6 C10 H10 126.0 . . ?
C9 C10 H10 126.0 . . ?
Co1 C10 H10 126.0 . . ?
C12 C11 C16 118.1(4) . . ?
C12 C11 P1 123.6(3) . . ?
C16 C11 P1 118.3(3) . . ?
C11 C12 C13 120.4(4) . . ?
C11 C12 H12 119.8 . . ?
C13 C12 H12 119.8 . . ?
C14 C13 C12 121.0(5) . . ?
C14 C13 H13 119.5 . . ?
C12 C13 H13 119.5 . . ?
C13 C14 C15 119.2(5) . . ?
C13 C14 H14 120.4 . . ?
C15 C14 H14 120.4 . . ?
C14 C15 C16 120.4(5) . . ?
C14 C15 H15 119.8 . . ?
C16 C15 H15 119.8 . . ?
C11 C16 C15 120.8(4) . . ?
C11 C16 H16 119.6 . . ?
C15 C16 H16 119.6 . . ?
C22 C17 C18 117.9(4) . . ?
C22 C17 P1 124.6(3) . . ?
C18 C17 P1 117.6(3) . . ?
C17 C18 C19 121.0(5) . . ?
C17 C18 H18 119.5 . . ?
C19 C18 H18 119.5 . . ?
C20 C19 C18 120.4(5) . . ?
C20 C19 H19 119.8 . . ?
C18 C19 H19 119.8 . . ?
C19 C20 C21 119.5(5) . . ?
C19 C20 H20 120.3 . . ?
C21 C20 H20 120.3 . . ?
C22 C21 C20 119.5(5) . . ?
C22 C21 H21 120.2 . . ?
C20 C21 H21 120.2 . . ?
C17 C22 C21 121.8(5) . . ?
C17 C22 H22 119.1 . . ?
C21 C22 H22 119.1 . . ?
C24 C23 C28 118.0(4) . . ?
C24 C23 P2 124.0(4) . . ?
C28 C23 P2 117.9(3) . . ?
C23 C24 C25 120.6(5) . . ?
C23 C24 H24 119.7 . . ?
C25 C24 H24 119.7 . . ?
C26 C25 C24 121.3(6) . . ?
C26 C25 H25 119.4 . . ?
C24 C25 H25 119.4 . . ?
C25 C26 C27 119.6(5) . . ?
C25 C26 H26 120.2 . . ?
C27 C26 H26 120.2 . . ?
C26 C27 C28 119.6(5) . . ?
C26 C27 H27 120.2 . . ?
C28 C27 H27 120.2 . . ?
C23 C28 C27 120.8(5) . . ?
C23 C28 H28 119.6 . . ?
C27 C28 H28 119.6 . . ?
C30 C29 C34 115.3(5) . . ?
C30 C29 P2 125.3(4) . . ?
C34 C29 P2 119.2(3) . . ?
C29 C30 C31 120.7(6) . . ?
C29 C30 H30 119.6 . . ?
C31 C30 H30 119.6 . . ?
C32 C31 C30 122.5(6) . . ?
C32 C31 H31 118.8 . . ?
C30 C31 H31 118.8 . . ?
C33 C32 C31 117.7(6) . . ?
C33 C32 H32 121.1 . . ?
C31 C32 H32 121.1 . . ?
C32 C33 C34 120.5(6) . . ?
C32 C33 H33 119.8 . . ?
C34 C33 H33 119.8 . . ?
C29 C34 C33 123.1(5) . . ?
C29 C34 H34 118.4 . . ?
C33 C34 H34 118.4 . . ?
P4 C35 H35A 109.5 . . ?
P4 C35 H35B 109.5 . . ?
H35A C35 H35B 109.5 . . ?
P4 C35 H35C 109.5 . . ?
H35A C35 H35C 109.5 . . ?
H35B C35 H35C 109.5 . . ?
P4 C36 H36A 109.5 . . ?
P4 C36 H36B 109.5 . . ?
H36A C36 H36B 109.5 . . ?
P4 C36 H36C 109.5 . . ?
H36A C36 H36C 109.5 . . ?
H36B C36 H36C 109.5 . . ?
P4 C37 H37A 109.5 . . ?
P4 C37 H37B 109.5 . . ?
H37A C37 H37B 109.5 . . ?
P4 C37 H37C 109.5 . . ?
H37A C37 H37C 109.5 . . ?
H37B C37 H37C 109.5 . . ?
P3 C38 H38A 109.5 . . ?
P3 C38 H38B 109.5 . . ?
H38A C38 H38B 109.5 . . ?
P3 C38 H38C 109.5 . . ?
H38A C38 H38C 109.5 . . ?
H38B C38 H38C 109.5 . . ?
P3 C39 H39A 109.5 . . ?
P3 C39 H39B 109.5 . . ?
H39A C39 H39B 109.5 . . ?
P3 C39 H39C 109.5 . . ?
H39A C39 H39C 109.5 . . ?
H39B C39 H39C 109.5 . . ?
P3 C40 H40A 109.5 . . ?
P3 C40 H40B 109.5 . . ?
H40A C40 H40B 109.5 . . ?
P3 C40 H40C 109.5 . . ?
H40A C40 H40C 109.5 . . ?
H40B C40 H40C 109.5 . . ?
C45 C41 C42 107.3(4) . . ?
C45 C41 P5 128.1(3) . . ?
C42 C41 P5 124.4(3) . . ?
C45 C41 Co2 70.2(2) . . ?
C42 C41 Co2 69.1(2) . . ?
P5 C41 Co2 121.3(2) . . ?
C43 C42 C41 106.9(4) . . ?
C43 C42 Co2 70.4(3) . . ?
C41 C42 Co2 71.1(2) . . ?
C43 C42 H42 126.5 . . ?
C41 C42 H42 126.5 . . ?
Co2 C42 H42 126.5 . . ?
C44 C43 C42 109.0(4) . . ?
C44 C43 Co2 71.4(3) . . ?
C42 C43 Co2 69.6(3) . . ?
C44 C43 H43 125.5 . . ?
C42 C43 H43 125.5 . . ?
Co2 C43 H43 125.5 . . ?
C43 C44 C45 108.3(4) . . ?
C43 C44 Co2 70.4(3) . . ?
C45 C44 Co2 70.2(2) . . ?
C43 C44 H44 125.8 . . ?
C45 C44 H44 125.8 . . ?
Co2 C44 H44 125.8 . . ?
C41 C45 C44 108.5(4) . . ?
C41 C45 Co2 70.7(2) . . ?
C44 C45 Co2 70.6(3) . . ?
C41 C45 H45 125.7 . . ?
C44 C45 H45 125.7 . . ?
Co2 C45 H45 125.7 . . ?
C47 C46 C50 106.5(4) . . ?
C47 C46 P6 124.1(3) . . ?
C50 C46 P6 129.4(3) . . ?
C47 C46 Co2 69.8(2) . . ?
C50 C46 Co2 70.8(2) . . ?
P6 C46 Co2 120.9(2) . . ?
C46 C47 C48 109.2(4) . . ?
C46 C47 Co2 70.6(2) . . ?
C48 C47 Co2 71.5(3) . . ?
C46 C47 H47 125.4 . . ?
C48 C47 H47 125.4 . . ?
Co2 C47 H47 125.4 . . ?
C49 C48 C47 107.6(4) . . ?
C49 C48 Co2 71.1(3) . . ?
C47 C48 Co2 68.9(2) . . ?
C49 C48 H48 126.2 . . ?
C47 C48 H48 126.2 . . ?
Co2 C48 H48 126.2 . . ?
C48 C49 C50 108.9(4) . . ?
C48 C49 Co2 70.4(3) . . ?
C50 C49 Co2 70.0(3) . . ?
C48 C49 H49 125.6 . . ?
C50 C49 H49 125.6 . . ?
Co2 C49 H49 125.6 . . ?
C49 C50 C46 107.8(4) . . ?
C49 C50 Co2 70.9(3) . . ?
C46 C50 Co2 69.2(2) . . ?
C49 C50 H50 126.1 . . ?
C46 C50 H50 126.1 . . ?
Co2 C50 H50 126.1 . . ?
C52 C51 C56 118.5(4) . . ?
C52 C51 P6 118.1(3) . . ?
C56 C51 P6 123.4(4) . . ?
C51 C52 C53 120.7(5) . . ?
C51 C52 H52 119.6 . . ?
C53 C52 H52 119.6 . . ?
C54 C53 C52 119.6(6) . . ?
C54 C53 H53 120.2 . . ?
C52 C53 H53 120.2 . . ?
C53 C54 C55 120.8(5) . . ?
C53 C54 H54 119.6 . . ?
C55 C54 H54 119.6 . . ?
C54 C55 C56 119.9(5) . . ?
C54 C55 H55 120.0 . . ?
C56 C55 H55 120.0 . . ?
C55 C56 C51 120.3(5) . . ?
C55 C56 H56 119.9 . . ?
C51 C56 H56 119.9 . . ?
C58 C57 C62 116.7(4) . . ?
C58 C57 P6 124.9(3) . . ?
C62 C57 P6 118.3(3) . . ?
C57 C58 C59 121.1(5) . . ?
C57 C58 H58 119.5 . . ?
C59 C58 H58 119.5 . . ?
C60 C59 C58 120.5(5) . . ?
C60 C59 H59 119.8 . . ?
C58 C59 H59 119.8 . . ?
C59 C60 C61 119.2(5) . . ?
C59 C60 H60 120.4 . . ?
C61 C60 H60 120.4 . . ?
C60 C61 C62 121.8(5) . . ?
C60 C61 H61 119.1 . . ?
C62 C61 H61 119.1 . . ?
C61 C62 C57 120.8(5) . . ?
C61 C62 H62 119.6 . . ?
C57 C62 H62 119.6 . . ?
C64 C63 C68 117.4(4) . . ?
C64 C63 P5 118.6(3) . . ?
C68 C63 P5 123.9(3) . . ?
C63 C64 C65 120.8(5) . . ?
C63 C64 H64 119.6 . . ?
C65 C64 H64 119.6 . . ?
C66 C65 C64 120.8(5) . . ?
C66 C65 H65 119.6 . . ?
C64 C65 H65 119.6 . . ?
C65 C66 C67 119.4(5) . . ?
C65 C66 H66 120.3 . . ?
C67 C66 H66 120.3 . . ?
C66 C67 C68 120.6(5) . . ?
C66 C67 H67 119.7 . . ?
C68 C67 H67 119.7 . . ?
C63 C68 C67 120.9(5) . . ?
C63 C68 H68 119.6 . . ?
C67 C68 H68 119.6 . . ?
C70 C69 C74 117.3(4) . . ?
C70 C69 P5 117.2(3) . . ?
C74 C69 P5 125.4(3) . . ?
C71 C70 C69 121.7(4) . . ?
C71 C70 H70 119.2 . . ?
C69 C70 H70 119.2 . . ?
C70 C71 C72 119.6(5) . . ?
C70 C71 H71 120.2 . . ?
C72 C71 H71 120.2 . . ?
C73 C72 C71 120.1(5) . . ?
C73 C72 H72 120.0 . . ?
C71 C72 H72 120.0 . . ?
C72 C73 C74 120.2(5) . . ?
C72 C73 H73 119.9 . . ?
C74 C73 H73 119.9 . . ?
C73 C74 C69 121.1(4) . . ?
C73 C74 H74 119.5 . . ?
C69 C74 H74 119.5 . . ?
P8 C75 H75A 109.5 . . ?
P8 C75 H75B 109.5 . . ?
H75A C75 H75B 109.5 . . ?
P8 C75 H75C 109.5 . . ?
H75A C75 H75C 109.5 . . ?
H75B C75 H75C 109.5 . . ?
P8 C76 H76A 109.5 . . ?
P8 C76 H76B 109.5 . . ?
H76A C76 H76B 109.5 . . ?
P8 C76 H76C 109.5 . . ?
H76A C76 H76C 109.5 . . ?
H76B C76 H76C 109.5 . . ?
P8 C77 H77A 109.5 . . ?
P8 C77 H77B 109.5 . . ?
H77A C77 H77B 109.5 . . ?
P8 C77 H77C 109.5 . . ?
H77A C77 H77C 109.5 . . ?
H77B C77 H77C 109.5 . . ?
P7 C78 H78A 109.5 . . ?
P7 C78 H78B 109.5 . . ?
H78A C78 H78B 109.5 . . ?
P7 C78 H78C 109.5 . . ?
H78A C78 H78C 109.5 . . ?
H78B C78 H78C 109.5 . . ?
P7 C79 H79A 109.5 . . ?
P7 C79 H79B 109.5 . . ?
H79A C79 H79B 109.5 . . ?
P7 C79 H79C 109.5 . . ?
H79A C79 H79C 109.5 . . ?
H79B C79 H79C 109.5 . . ?
P7 C80 H80A 109.5 . . ?
P7 C80 H80B 109.5 . . ?
H80A C80 H80B 109.5 . . ?
P7 C80 H80C 109.5 . . ?
H80A C80 H80C 109.5 . . ?
H80B C80 H80C 109.5 . . ?
C2 Co1 C10 139.20(17) . . ?
C2 Co1 C9 112.76(17) . . ?
C10 Co1 C9 40.39(16) . . ?
C2 Co1 C4 66.12(18) . . ?
C10 Co1 C4 110.95(18) . . ?
C9 Co1 C4 137.77(16) . . ?
C2 Co1 C3 39.76(15) . . ?
C10 Co1 C3 110.53(17) . . ?
C9 Co1 C3 110.63(15) . . ?
C4 Co1 C3 39.73(16) . . ?
C2 Co1 C7 142.4(2) . . ?
C10 Co1 C7 66.1(2) . . ?
C9 Co1 C7 66.38(18) . . ?
C4 Co1 C7 141.5(2) . . ?
C3 Co1 C7 176.56(19) . . ?
C2 Co1 C5 66.01(18) . . ?
C10 Co1 C5 138.73(19) . . ?
C9 Co1 C5 176.95(18) . . ?
C4 Co1 C5 39.27(17) . . ?
C3 Co1 C5 66.57(17) . . ?
C7 Co1 C5 116.4(2) . . ?
C2 Co1 C1 39.40(17) . . ?
C10 Co1 C1 176.64(19) . . ?
C9 Co1 C1 141.56(18) . . ?
C4 Co1 C1 65.79(18) . . ?
C3 Co1 C1 66.54(16) . . ?
C7 Co1 C1 116.8(2) . . ?
C5 Co1 C1 39.11(18) . . ?
C2 Co1 C8 115.13(18) . . ?
C10 Co1 C8 66.57(19) . . ?
C9 Co1 C8 39.82(16) . . ?
C4 Co1 C8 177.41(18) . . ?
C3 Co1 C8 139.78(17) . . ?
C7 Co1 C8 38.79(18) . . ?
C5 Co1 C8 143.16(19) . . ?
C1 Co1 C8 116.68(19) . . ?
C2 Co1 C6 178.69(19) . . ?
C10 Co1 C6 39.74(17) . . ?
C9 Co1 C6 66.89(18) . . ?
C4 Co1 C6 113.2(2) . . ?
C3 Co1 C6 139.0(2) . . ?
C7 Co1 C6 38.8(2) . . ?
C5 Co1 C6 114.3(2) . . ?
C1 Co1 C6 141.59(19) . . ?
C8 Co1 C6 65.5(2) . . ?
C47 Co2 C42 137.05(17) . . ?
C47 Co2 C46 39.68(16) . . ?
C42 Co2 C46 109.68(17) . . ?
C47 Co2 C43 176.96(19) . . ?
C42 Co2 C43 39.93(18) . . ?
C46 Co2 C43 138.4(2) . . ?
C47 Co2 C45 114.76(18) . . ?
C42 Co2 C45 66.15(18) . . ?
C46 Co2 C45 139.76(16) . . ?
C43 Co2 C45 65.16(19) . . ?
C47 Co2 C44 143.5(2) . . ?
C42 Co2 C44 66.0(2) . . ?
C46 Co2 C44 175.66(19) . . ?
C43 Co2 C44 38.24(19) . . ?
C45 Co2 C44 39.18(17) . . ?
C47 Co2 C41 111.80(16) . . ?
C42 Co2 C41 39.79(15) . . ?
C46 Co2 C41 110.91(15) . . ?
C43 Co2 C41 66.08(17) . . ?
C45 Co2 C41 39.11(15) . . ?
C44 Co2 C41 65.78(17) . . ?
C47 Co2 C50 66.05(17) . . ?
C42 Co2 C50 112.26(18) . . ?
C46 Co2 C50 39.98(15) . . ?
C43 Co2 C50 113.94(19) . . ?
C45 Co2 C50 178.37(18) . . ?
C44 Co2 C50 140.90(18) . . ?
C41 Co2 C50 139.41(17) . . ?
C47 Co2 C48 39.56(17) . . ?
C42 Co2 C48 176.27(19) . . ?
C46 Co2 C48 66.67(17) . . ?
C43 Co2 C48 143.4(2) . . ?
C45 Co2 C48 115.95(19) . . ?
C44 Co2 C48 117.7(2) . . ?
C41 Co2 C48 139.92(18) . . ?
C50 Co2 C48 65.61(19) . . ?
C47 Co2 C49 65.44(19) . . ?
C42 Co2 C49 141.59(19) . . ?
C46 Co2 C49 66.42(17) . . ?
C43 Co2 C49 116.64(19) . . ?
C45 Co2 C49 142.36(18) . . ?
C44 Co2 C49 116.94(19) . . ?
C41 Co2 C49 177.08(17) . . ?
C50 Co2 C49 39.17(17) . . ?
C48 Co2 C49 38.45(18) . . ?
P2 Ni1 P1 110.32(4) . . ?
P2 Ni1 P4 109.89(5) . . ?
P1 Ni1 P4 108.87(5) . . ?
P2 Ni1 P3 111.82(5) . . ?
P1 Ni1 P3 112.17(5) . . ?
P4 Ni1 P3 103.52(6) . . ?
P5 Ni2 P6 110.21(4) . . ?
P5 Ni2 P8 112.63(5) . . ?
P6 Ni2 P8 107.85(5) . . ?
P5 Ni2 P7 109.97(5) . . ?
P6 Ni2 P7 112.10(5) . . ?
P8 Ni2 P7 103.95(5) . . ?
C3 P1 C11 97.54(18) . . ?
C3 P1 C17 99.86(18) . . ?
C11 P1 C17 97.83(18) . . ?
C3 P1 Ni1 120.93(13) . . ?
C11 P1 Ni1 119.22(13) . . ?
C17 P1 Ni1 116.98(13) . . ?
C9 P2 C23 98.09(19) . . ?
C9 P2 C29 99.3(2) . . ?
C23 P2 C29 98.48(19) . . ?
C9 P2 Ni1 118.20(13) . . ?
C23 P2 Ni1 120.89(15) . . ?
C29 P2 Ni1 117.55(14) . . ?
C40 P3 C38 97.6(3) . . ?
C40 P3 C39 100.5(3) . . ?
C38 P3 C39 97.3(3) . . ?
C40 P3 Ni1 121.99(19) . . ?
C38 P3 Ni1 117.3(2) . . ?
C39 P3 Ni1 117.57(19) . . ?
C36 P4 C35 99.8(3) . . ?
C36 P4 C37 98.0(3) . . ?
C35 P4 C37 97.7(3) . . ?
C36 P4 Ni1 117.97(18) . . ?
C35 P4 Ni1 119.7(2) . . ?
C37 P4 Ni1 119.3(2) . . ?
C41 P5 C69 101.68(18) . . ?
C41 P5 C63 98.24(18) . . ?
C69 P5 C63 97.54(17) . . ?
C41 P5 Ni2 119.83(13) . . ?
C69 P5 Ni2 113.96(13) . . ?
C63 P5 Ni2 121.58(13) . . ?
C46 P6 C57 100.12(19) . . ?
C46 P6 C51 99.82(19) . . ?
C57 P6 C51 99.1(2) . . ?
C46 P6 Ni2 117.94(13) . . ?
C57 P6 Ni2 116.29(14) . . ?
C51 P6 Ni2 119.93(15) . . ?
C80 P7 C78 98.7(3) . . ?
C80 P7 C79 98.5(2) . . ?
C78 P7 C79 97.8(2) . . ?
C80 P7 Ni2 117.13(17) . . ?
C78 P7 Ni2 117.43(17) . . ?
C79 P7 Ni2 122.71(16) . . ?
C77 P8 C76 99.6(3) . . ?
C77 P8 C75 97.5(3) . . ?
C76 P8 C75 99.8(2) . . ?
C77 P8 Ni2 117.74(17) . . ?
C76 P8 Ni2 116.45(18) . . ?
C75 P8 Ni2 121.66(17) . . ?

loop_
_geom_bond_atom_site_label_1
_geom_bond_atom_site_label_2
_geom_bond_distance
_geom_bond_site_symmetry_2
_geom_bond_publ_flag
C1 C5 1.408(7) . ?
C1 C2 1.410(6) . ?
C1 Co1 2.105(4) . ?
C1 H1 0.9800 . ?
C2 C3 1.418(6) . ?
C2 Co1 2.077(4) . ?
C2 H2 0.9800 . ?
C3 C4 1.421(6) . ?
C3 P1 1.843(4) . ?
C3 Co1 2.092(4) . ?
C4 C5 1.409(6) . ?
C4 Co1 2.091(4) . ?
C4 H4 0.9800 . ?
C5 Co1 2.102(4) . ?
C5 H5 0.9800 . ?
C6 C7 1.398(7) . ?
C6 C10 1.423(6) . ?
C6 Co1 2.108(5) . ?
C6 H6 0.9800 . ?
C7 C8 1.397(7) . ?
C7 Co1 2.100(5) . ?
C7 H7 0.9800 . ?
C8 C9 1.429(6) . ?
C8 Co1 2.106(4) . ?
C8 H8 0.9800 . ?
C9 C10 1.439(6) . ?
C9 P2 1.821(4) . ?
C9 Co1 2.089(4) . ?
C10 Co1 2.079(4) . ?
C10 H10 0.9800 . ?
C11 C12 1.380(6) . ?
C11 C16 1.383(6) . ?
C11 P1 1.856(4) . ?
C12 C13 1.384(6) . ?
C12 H12 0.9300 . ?
C13 C14 1.366(7) . ?
C13 H13 0.9300 . ?
C14 C15 1.366(7) . ?
C14 H14 0.9300 . ?
C15 C16 1.385(6) . ?
C15 H15 0.9300 . ?
C16 H16 0.9300 . ?
C17 C22 1.372(6) . ?
C17 C18 1.386(6) . ?
C17 P1 1.861(4) . ?
C18 C19 1.386(7) . ?
C18 H18 0.9300 . ?
C19 C20 1.360(8) . ?
C19 H19 0.9300 . ?
C20 C21 1.393(8) . ?
C20 H20 0.9300 . ?
C21 C22 1.378(6) . ?
C21 H21 0.9300 . ?
C22 H22 0.9300 . ?
C23 C24 1.376(6) . ?
C23 C28 1.385(6) . ?
C23 P2 1.858(4) . ?
C24 C25 1.382(7) . ?
C24 H24 0.9300 . ?
C25 C26 1.345(8) . ?
C25 H25 0.9300 . ?
C26 C27 1.379(8) . ?
C26 H26 0.9300 . ?
C27 C28 1.391(6) . ?
C27 H27 0.9300 . ?
C28 H28 0.9300 . ?
C29 C30 1.359(6) . ?
C29 C34 1.359(6) . ?
C29 P2 1.865(4) . ?
C30 C31 1.381(8) . ?
C30 H30 0.9300 . ?
C31 C32 1.343(8) . ?
C31 H31 0.9300 . ?
C32 C33 1.319(7) . ?
C32 H32 0.9300 . ?
C33 C34 1.385(7) . ?
C33 H33 0.9300 . ?
C34 H34 0.9300 . ?
C35 P4 1.832(5) . ?
C35 H35A 0.9600 . ?
C35 H35B 0.9600 . ?
C35 H35C 0.9600 . ?
C36 P4 1.827(5) . ?
C36 H36A 0.9600 . ?
C36 H36B 0.9600 . ?
C36 H36C 0.9600 . ?
C37 P4 1.851(6) . ?
C37 H37A 0.9600 . ?
C37 H37B 0.9600 . ?
C37 H37C 0.9600 . ?
C38 P3 1.853(5) . ?
C38 H38A 0.9600 . ?
C38 H38B 0.9600 . ?
C38 H38C 0.9600 . ?
C39 P3 1.854(5) . ?
C39 H39A 0.9600 . ?
C39 H39B 0.9600 . ?
C39 H39C 0.9600 . ?
C40 P3 1.830(5) . ?
C40 H40A 0.9600 . ?
C40 H40B 0.9600 . ?
C40 H40C 0.9600 . ?
C41 C45 1.413(6) . ?
C41 C42 1.430(6) . ?
C41 P5 1.838(4) . ?
C41 Co2 2.114(4) . ?
C42 C43 1.430(6) . ?
C42 Co2 2.088(4) . ?
C42 H42 0.9800 . ?
C43 C44 1.379(7) . ?
C43 Co2 2.098(5) . ?
C43 H43 0.9800 . ?
C44 C45 1.415(6) . ?
C44 Co2 2.112(5) . ?
C44 H44 0.9800 . ?
C45 Co2 2.107(4) . ?
C45 H45 0.9800 . ?
C46 C47 1.419(6) . ?
C46 C50 1.440(6) . ?
C46 P6 1.825(4) . ?
C46 Co2 2.096(4) . ?
C47 C48 1.423(6) . ?
C47 Co2 2.085(4) . ?
C47 H47 0.9800 . ?
C48 C49 1.399(7) . ?
C48 Co2 2.120(5) . ?
C48 H48 0.9800 . ?
C49 C50 1.423(6) . ?
C49 Co2 2.128(5) . ?
C49 H49 0.9800 . ?
C50 Co2 2.117(4) . ?
C50 H50 0.9800 . ?
C51 C52 1.377(6) . ?
C51 C56 1.386(6) . ?
C51 P6 1.858(4) . ?
C52 C53 1.390(7) . ?
C52 H52 0.9300 . ?
C53 C54 1.354(8) . ?
C53 H53 0.9300 . ?
C54 C55 1.365(8) . ?
C54 H54 0.9300 . ?
C55 C56 1.381(7) . ?
C55 H55 0.9300 . ?
C56 H56 0.9300 . ?
C57 C58 1.374(6) . ?
C57 C62 1.398(6) . ?
C57 P6 1.846(4) . ?
C58 C59 1.414(7) . ?
C58 H58 0.9300 . ?
C59 C60 1.343(8) . ?
C59 H59 0.9300 . ?
C60 C61 1.351(8) . ?
C60 H60 0.9300 . ?
C61 C62 1.377(7) . ?
C61 H61 0.9300 . ?
C62 H62 0.9300 . ?
C63 C64 1.372(6) . ?
C63 C68 1.377(6) . ?
C63 P5 1.868(4) . ?
C64 C65 1.385(6) . ?
C64 H64 0.9300 . ?
C65 C66 1.342(7) . ?
C65 H65 0.9300 . ?
C66 C67 1.350(7) . ?
C66 H66 0.9300 . ?
C67 C68 1.382(6) . ?
C67 H67 0.9300 . ?
C68 H68 0.9300 . ?
C69 C70 1.384(6) . ?
C69 C74 1.394(6) . ?
C69 P5 1.845(4) . ?
C70 C71 1.372(6) . ?
C70 H70 0.9300 . ?
C71 C72 1.382(7) . ?
C71 H71 0.9300 . ?
C72 C73 1.360(7) . ?
C72 H72 0.9300 . ?
C73 C74 1.378(6) . ?
C73 H73 0.9300 . ?
C74 H74 0.9300 . ?
C75 P8 1.841(5) . ?
C75 H75A 0.9600 . ?
C75 H75B 0.9600 . ?
C75 H75C 0.9600 . ?
C76 P8 1.837(5) . ?
C76 H76A 0.9600 . ?
C76 H76B 0.9600 . ?
C76 H76C 0.9600 . ?
C77 P8 1.826(5) . ?
C77 H77A 0.9600 . ?
C77 H77B 0.9600 . ?
C77 H77C 0.9600 . ?
C78 P7 1.832(5) . ?
C78 H78A 0.9600 . ?
C78 H78B 0.9600 . ?
C78 H78C 0.9600 . ?
C79 P7 1.835(5) . ?
C79 H79A 0.9600 . ?
C79 H79B 0.9600 . ?
C79 H79C 0.9600 . ?
C80 P7 1.832(5) . ?
C80 H80A 0.9600 . ?
C80 H80B 0.9600 . ?
C80 H80C 0.9600 . ?
Ni1 P2 2.1735(12) . ?
Ni1 P1 2.1758(12) . ?
Ni1 P4 2.1878(13) . ?
Ni1 P3 2.1969(13) . ?
Ni2 P5 2.1577(11) . ?
Ni2 P6 2.1598(12) . ?
Ni2 P8 2.1849(12) . ?
Ni2 P7 2.1993(12) . ?
